data_7027833
loop_
_publ_author_name
'Tseng, Wen-Cheng'
'Chi, Yun'
'Su, Chi-Jung'
'Carty, Arthur J.'
'Peng, Shie-Ming'
'Lee, Gene-Hsiang'

_publ_section_title
;
 Synthesis and skeletal isomerization of the phosphinidene acetylide
 cluster complexes [Ru4(CO)10(\m4-PPh)(CCPh){WL(CO)}] where
 L&#x2005;=&#x2005;C5Me5 or C5H5
;
_journal_issue 6
_journal_name_full 'Journal of the Chemical Society, Dalton Transactions'
_journal_page_first 1053
_journal_paper_doi 10.1039/a708030a
_journal_year 1998
_chemical_formula_moiety 'C35 H25 O11 P Ru4 W '
_chemical_formula_sum 'C35 H25 O11 P Ru4 W'
_chemical_formula_weight 1240.67
_chemical_name_systematic ?
_space_group_IT_number 19
_symmetry_cell_setting orthorhombic
_symmetry_space_group_name_Hall 'P 2ac 2ab'
_symmetry_space_group_name_H-M 'P 21 21 21'
_cell_angle_alpha 90.0
_cell_angle_beta 90.0
_cell_angle_gamma 90.0
_cell_formula_units_Z 4
_cell_length_a 10.8555(20)
_cell_length_b 16.5218(12)
_cell_length_c 20.4527(20)
_cell_measurement_reflns_used 25
_cell_measurement_temperature 293
_cell_measurement_theta_max 12.50
_cell_measurement_theta_min 7.50
_cell_volume 3668.2(8)
_computing_cell_refinement CAD4-EXPRESS
_computing_data_collection CAD4-EXPRESS
_computing_data_reduction 'NRCVAX DATRD2'
_computing_molecular_graphics 'NRCVAX ORTEP'
_computing_publication_material 'NRCVAX TABLES'
_computing_structure_refinement 'NRCVAX LSTSQ'
_computing_structure_solution 'NRCVAX SOLVER'
_diffrn_ambient_temperature 295
_diffrn_measurement_device 'Nonius CAD-4    '
_diffrn_measurement_method 'Theta/2theta scan b/P/b '
_diffrn_radiation_monochromator graphite
_diffrn_radiation_source 'xray tube'
_diffrn_radiation_type 'Molybdenum K\a'
_diffrn_radiation_wavelength 0.71073
_diffrn_reflns_av_R_equivalents 0.000
_diffrn_reflns_limit_h_max 14
_diffrn_reflns_limit_h_min 0
_diffrn_reflns_limit_k_max 21
_diffrn_reflns_limit_k_min 0
_diffrn_reflns_limit_l_max 26
_diffrn_reflns_limit_l_min 0
_diffrn_reflns_number 4676
_diffrn_reflns_theta_max 27.41
_diffrn_reflns_theta_min 0.00
_diffrn_standards_decay_% 0.0
_diffrn_standards_interval_time 60
_diffrn_standards_number 3
_exptl_absorpt_coefficient_mu 4.87
_exptl_absorpt_correction_T_max 0.9979
_exptl_absorpt_correction_T_min 0.7782
_exptl_absorpt_correction_type empirical
_exptl_crystal_density_diffrn 2.247
_exptl_crystal_F_000 2326.02
_exptl_crystal_size_max 0.40
_exptl_crystal_size_mid 0.15
_exptl_crystal_size_min 0.10
_refine_diff_density_max 0.67
_refine_diff_density_min -0.74
_refine_ls_abs_structure_Rogers 1.000(0)
_refine_ls_extinction_coef 5369(473)
_refine_ls_extinction_method Larson
_refine_ls_goodness_of_fit_obs 1.08
_refine_ls_matrix_type atomblock
_refine_ls_number_parameters 470
_refine_ls_number_reflns 3674
_refine_ls_R_factor_all 0.049
_refine_ls_R_factor_obs 0.030
_refine_ls_shift/esd_max 0.009
_refine_ls_structure_factor_coef F
_refine_ls_weighting_details 'w = 1/(\s^2^(F)+0.0001F^2^)'
_refine_ls_weighting_scheme calc
_refine_ls_wR_factor_all 0.032
_refine_ls_wR_factor_obs 0.030
_reflns_number_observed 3674
_reflns_number_total 4676
_reflns_observed_criterion 'Inet > 2.0\s(Inet)'
_cod_data_source_file a708030sup1.cif
_cod_data_source_block 1
_cod_depositor_comments
;
The following automatic conversions were performed:

'_symmetry_cell_setting' value 'Orthorhombic' changed to
'orthorhombic' according to
/home/saulius/struct/CIF-dictionaries/cif_core.dic dictionary named
'cif_core.dic' version 2.4.2 from 2011-04-26.

Automatic conversion script
Id: cif_fix_values 1891 2012-01-12 08:04:46Z andrius 

The following automatic conversions were performed:

'_refine_ls_weighting_scheme' value '1/(\s^2^(F)+0.0001F^2^)' was
changed to 'calc'. New tag '_refine_ls_weighting_details' was
created. The value of the new tag was set to 'w =
1/(\s^2^(F)+0.0001F^2^)'.

Automatic conversion script
Id: cif_fix_values 3143 2015-03-26 13:38:13Z robertas 
;
_cod_original_formula_sum 'C35 H25 O11 P Ru4 W '
_cod_database_code 7027833

loop_
_symmetry_equiv_pos_as_xyz
x,y,z
1/2+x,1/2-y,-z
-x,1/2+y,1/2-z
1/2-x,-y,1/2+z

loop_
_atom_site_aniso_label
_atom_site_aniso_U_11
_atom_site_aniso_U_22
_atom_site_aniso_U_33
_atom_site_aniso_U_12
_atom_site_aniso_U_13
_atom_site_aniso_U_23
_atom_site_aniso_type_symbol
W 0.02479(17) 0.02398(15) 0.02346(14) -0.00055(19) -0.00280(18) -0.00103(16) W
Ru1 0.0327(4) 0.0249(4) 0.0294(4) 0.0035(3) -0.0002(4) 0.0015(3) Ru
Ru2 0.0245(4) 0.0238(3) 0.0257(3) 0.0017(3) 0.0007(3) 0.0010(3) Ru
Ru3 0.0259(4) 0.0254(4) 0.0220(3) -0.0006(4) 0.0002(3) -0.0008(3) Ru
Ru4 0.0274(4) 0.0264(4) 0.0327(4) -0.0045(3) 0.0032(3) -0.0002(3) Ru
P 0.0317(14) 0.0260(13) 0.0229(11) 0.0000(11) 0.0040(11) 0.0007(10) P
C1 0.038(6) 0.029(5) 0.045(6) -0.001(5) -0.012(5) -0.003(5) C
C2 0.024(6) 0.041(6) 0.045(6) -0.002(5) 0.005(5) -0.004(5) C
C3 0.040(7) 0.047(7) 0.047(7) 0.004(6) -0.003(6) 0.012(5) C
C4 0.053(8) 0.044(7) 0.042(6) 0.001(6) 0.001(6) 0.011(5) C
C5 0.038(6) 0.032(5) 0.039(6) 0.010(5) 0.000(5) 0.002(5) C
C6 0.036(6) 0.032(5) 0.038(5) 0.004(5) 0.000(5) 0.001(5) C
C7 0.038(6) 0.055(7) 0.031(5) 0.005(6) -0.004(6) 0.000(5) C
C8 0.042(6) 0.045(6) 0.039(6) -0.006(5) 0.008(6) 0.004(5) C
C9 0.052(7) 0.030(6) 0.065(8) -0.007(6) -0.001(6) 0.007(6) C
C10 0.015(5) 0.038(6) 0.075(8) -0.004(5) 0.000(5) -0.002(6) C
C11 0.040(7) 0.049(7) 0.045(6) -0.010(6) 0.008(5) -0.007(5) C
C12 0.021(5) 0.031(5) 0.031(5) -0.005(4) 0.011(4) 0.006(4) C
C13 0.026(5) 0.024(4) 0.035(5) -0.002(4) -0.005(4) -0.006(4) C
C14 0.039(6) 0.029(5) 0.030(5) 0.009(5) 0.005(4) 0.001(4) C
C15 0.068(9) 0.046(7) 0.046(7) 0.002(7) 0.022(7) 0.008(6) C
C16 0.143(15) 0.060(9) 0.042(7) 0.003(10) 0.034(9) 0.012(7) C
C17 0.152(16) 0.084(10) 0.028(6) 0.067(11) 0.003(9) 0.012(6) C
C18 0.088(11) 0.087(10) 0.031(6) 0.042(9) -0.023(7) 0.008(6) C
C19 0.043(7) 0.056(7) 0.040(6) 0.011(6) -0.010(5) 0.009(5) C
C20 0.026(5) 0.033(5) 0.038(5) -0.012(4) 0.011(4) -0.006(4) C
C21 0.046(7) 0.046(6) 0.035(6) -0.002(5) 0.011(5) 0.003(5) C
C22 0.085(11) 0.061(8) 0.059(8) 0.000(8) 0.030(8) -0.013(7) C
C23 0.115(13) 0.076(9) 0.042(7) -0.027(10) 0.036(8) -0.005(7) C
C24 0.095(12) 0.067(9) 0.037(6) -0.012(9) 0.000(8) 0.003(6) C
C25 0.049(7) 0.056(7) 0.035(6) -0.013(6) -0.005(6) 0.004(5) C
C26 0.034(6) 0.039(6) 0.040(6) -0.004(5) -0.012(5) -0.004(5) C
C27 0.027(5) 0.039(5) 0.041(6) -0.008(4) -0.004(5) 0.003(5) C
C28 0.044(7) 0.028(5) 0.037(6) -0.013(5) -0.016(5) -0.006(4) C
C29 0.042(6) 0.041(5) 0.032(5) 0.006(6) -0.013(5) -0.013(4) C
C30 0.042(7) 0.052(7) 0.028(5) -0.004(5) -0.011(5) -0.004(5) C
C31 0.033(6) 0.072(8) 0.056(7) -0.002(7) -0.009(5) -0.015(7) C
C32 0.057(8) 0.046(7) 0.069(8) -0.017(7) 0.005(7) -0.009(6) C
C33 0.069(9) 0.036(6) 0.059(8) -0.003(6) -0.018(7) -0.003(6) C
C34 0.039(7) 0.069(8) 0.044(7) -0.004(6) 0.000(6) -0.024(6) C
C35 0.059(9) 0.087(10) 0.041(6) 0.003(8) -0.010(6) 0.004(7) C
O1 0.036(4) 0.059(5) 0.050(4) -0.004(4) 0.008(4) -0.014(4) O
O2 0.037(4) 0.034(4) 0.051(4) 0.007(3) -0.002(4) -0.010(3) O
O3 0.053(6) 0.107(8) 0.066(6) 0.018(6) -0.008(5) 0.024(6) O
O4 0.125(9) 0.051(5) 0.065(6) -0.013(6) 0.004(6) 0.027(5) O
O5 0.068(6) 0.046(5) 0.077(6) 0.031(5) 0.004(5) -0.012(4) O
O6 0.030(5) 0.073(6) 0.069(5) 0.002(4) -0.015(4) -0.002(5) O
O7 0.047(5) 0.102(7) 0.044(5) 0.001(5) 0.008(4) 0.000(5) O
O8 0.059(6) 0.106(7) 0.040(4) -0.036(6) -0.012(4) -0.014(5) O
O9 0.057(6) 0.063(5) 0.085(6) -0.015(5) -0.034(5) 0.015(5) O
O10 0.051(5) 0.034(4) 0.113(8) -0.006(4) -0.005(5) -0.021(5) O
O11 0.075(7) 0.123(9) 0.070(6) -0.037(7) 0.042(6) -0.009(6) O

loop_
_atom_site_label
_atom_site_fract_x
_atom_site_fract_y
_atom_site_fract_z
_atom_site_U_iso_or_equiv
_atom_site_thermal_displace_type
_atom_site_type_symbol
W 0.74462(4) 0.541789(22) 0.083836(16) 0.02408(16) Uani W
Ru1 0.70035(8) 0.36693(4) 0.08671(4) 0.0290(4) Uani Ru
Ru2 0.48427(7) 0.55248(4) 0.04344(3) 0.0247(3) Uani Ru
Ru3 0.62834(7) 0.45163(5) -0.02673(3) 0.0245(3) Uani Ru
Ru4 0.44080(8) 0.38755(5) 0.05830(4) 0.0288(4) Uani Ru
P 0.56743(24) 0.46902(15) 0.12868(11) 0.0269(12) Uani P
C1 0.8732(10) 0.4849(6) 0.0349(5) 0.037(5) Uani C
C2 0.6873(9) 0.3203(6) -0.0010(5) 0.037(6) Uani C
C3 0.8649(11) 0.3449(7) 0.1035(5) 0.045(6) Uani C
C4 0.6632(11) 0.2801(7) 0.1409(5) 0.046(6) Uani C
C5 0.4352(10) 0.6463(6) 0.0885(5) 0.036(5) Uani C
C6 0.3248(10) 0.5561(6) 0.0056(5) 0.035(5) Uani C
C7 0.7603(10) 0.4376(6) -0.0867(5) 0.041(6) Uani C
C8 0.5209(10) 0.4076(6) -0.0898(5) 0.042(6) Uani C
C9 0.3061(11) 0.3898(6) -0.0046(6) 0.049(7) Uani C
C10 0.4633(9) 0.2749(6) 0.0475(6) 0.043(6) Uani C
C11 0.3317(11) 0.3661(7) 0.1274(5) 0.044(6) Uani C
C12 0.6665(9) 0.5773(5) 0.0024(4) 0.027(5) Uani C
C13 0.5867(9) 0.5789(5) -0.0458(4) 0.028(5) Uani C
C14 0.5624(10) 0.6232(6) -0.1072(4) 0.033(5) Uani C
C15 0.6453(12) 0.6785(7) -0.1292(6) 0.054(7) Uani C
C16 0.6251(16) 0.7203(8) -0.1866(6) 0.082(11) Uani C
C17 0.5194(17) 0.7075(8) -0.2220(5) 0.088(11) Uani C
C18 0.4358(14) 0.6533(8) -0.2002(5) 0.069(8) Uani C
C19 0.4571(11) 0.6100(7) -0.1437(5) 0.046(6) Uani C
C20 0.5120(9) 0.4707(6) 0.2127(4) 0.033(5) Uani C
C21 0.4131(10) 0.5191(6) 0.2302(5) 0.042(6) Uani C
C22 0.3706(14) 0.5167(8) 0.2930(6) 0.068(8) Uani C
C23 0.4208(14) 0.4637(9) 0.3385(5) 0.077(9) Uani C
C24 0.5151(14) 0.4138(8) 0.3202(5) 0.067(9) Uani C
C25 0.5615(11) 0.4188(7) 0.2577(5) 0.046(6) Uani C
C26 0.9282(10) 0.5831(6) 0.1365(5) 0.038(6) Uani C
C27 0.8925(9) 0.6426(6) 0.0888(5) 0.036(5) Uani C
C28 0.7791(9) 0.6772(6) 0.1108(5) 0.036(5) Uani C
C29 0.7470(11) 0.6377(6) 0.1707(4) 0.038(5) Uani C
C30 0.8407(10) 0.5779(6) 0.1850(5) 0.040(6) Uani C
C31 1.0504(10) 0.5423(8) 0.1391(5) 0.053(7) Uani C
C32 0.9642(12) 0.6724(7) 0.0312(6) 0.057(7) Uani C
C33 0.7165(11) 0.7485(6) 0.0813(6) 0.055(7) Uani C
C34 0.6504(11) 0.6657(7) 0.2174(5) 0.051(7) Uani C
C35 0.8481(12) 0.5276(8) 0.2449(6) 0.062(8) Uani C
O1 0.9611(6) 0.4643(5) 0.0068(3) 0.048(4) Uani O
O2 0.6979(6) 0.2663(4) -0.0376(3) 0.041(4) Uani O
O3 0.9654(8) 0.3295(6) 0.1164(4) 0.076(6) Uani O
O4 0.6452(10) 0.2279(5) 0.1767(4) 0.080(7) Uani O
O5 0.4002(8) 0.7037(5) 0.1138(4) 0.064(5) Uani O
O6 0.2298(7) 0.5668(5) -0.0155(4) 0.057(5) Uani O
O7 0.8348(8) 0.4245(6) -0.1250(4) 0.065(6) Uani O
O8 0.4583(8) 0.3842(6) -0.1302(4) 0.068(6) Uani O
O9 0.2290(8) 0.3869(5) -0.0411(4) 0.068(6) Uani O
O10 0.4683(8) 0.2061(4) 0.0413(5) 0.066(6) Uani O
O11 0.2662(9) 0.3529(6) 0.1702(4) 0.089(7) Uani O
H15 0.717 0.689 -0.104 0.0629 Uiso H
H16 0.687 0.757 -0.202 0.0882 Uiso H
H17 0.512 0.741 -0.259 0.0919 Uiso H
H18 0.365 0.648 -0.228 0.0761 Uiso H
H19 0.400 0.571 -0.128 0.0566 Uiso H
H21 0.373 0.552 0.199 0.0520 Uiso H
H22 0.305 0.551 0.305 0.0775 Uiso H
H23 0.389 0.460 0.381 0.0863 Uiso H
H24 0.551 0.378 0.351 0.0757 Uiso H
H25 0.631 0.387 0.244 0.0565 Uiso H
H31a 1.057 0.506 0.175 0.0630 Uiso H
H31b 1.071 0.513 0.101 0.0630 Uiso H
H31c 1.116 0.580 0.146 0.0630 Uiso H
H32a 1.037 0.642 0.024 0.0669 Uiso H
H32b 0.917 0.669 -0.008 0.0669 Uiso H
H32c 0.987 0.728 0.036 0.0669 Uiso H
H33a 0.749 0.764 0.040 0.0639 Uiso H
H33b 0.633 0.735 0.071 0.0639 Uiso H
H33c 0.710 0.795 0.108 0.0639 Uiso H
H34a 0.599 0.706 0.198 0.0606 Uiso H
H34b 0.599 0.623 0.232 0.0606 Uiso H
H34c 0.686 0.691 0.255 0.0606 Uiso H
H35a 0.777 0.534 0.271 0.0713 Uiso H
H35b 0.858 0.472 0.235 0.0713 Uiso H
H35c 0.917 0.543 0.271 0.0713 Uiso H

loop_
_atom_type_symbol
_atom_type_scat_dispersion_real
_atom_type_scat_dispersion_imag
_atom_type_scat_source
C 0.002 0.002 'International Tables Vol. IV Table 2.2B'
H 0.000 0.000 'International Tables Vol. IV Table 2.2B'
O 0.008 0.006 'International Tables Vol. IV Table 2.2B'
P 0.090 0.095 'International Tables Vol. IV Table 2.2B'
Ru -1.420 0.836 'International Tables Vol. IV Table 2.2B'
W -1.421 6.872 'International Tables Vol. IV Table 2.2B'

loop_
_geom_angle_atom_site_label_1
_geom_angle_atom_site_label_2
_geom_angle_atom_site_label_3
_geom_angle
Ru1 W Ru2 84.693(24)
Ru1 W Ru3 56.918(23)
Ru1 W P 51.60(6)
Ru1 W C1 69.7(3)
Ru1 W C12 104.0(3)
Ru1 W C26 114.42(25)
Ru1 W C27 145.31(25)
Ru1 W C28 165.16(24)
Ru1 W C29 130.05(25)
Ru1 W C30 107.5(3)
Ru2 W Ru3 54.061(21)
Ru2 W P 51.77(6)
Ru2 W C1 124.6(3)
Ru2 W C12 47.9(3)
Ru2 W C26 156.5(3)
Ru2 W C27 129.31(24)
Ru2 W C28 99.35(25)
Ru2 W C29 100.3(3)
Ru2 W C30 130.2(3)
Ru3 W P 72.94(6)
Ru3 W C1 71.0(3)
Ru3 W C12 47.4(3)
Ru3 W C26 147.6(3)
Ru3 W C27 133.2(3)
Ru3 W C28 136.44(23)
Ru3 W C29 154.3(3)
Ru3 W C30 164.4(3)
P W C1 121.0(3)
P W C12 97.2(3)
P W C26 129.3(3)
P W C27 151.9(3)
P W C28 120.5(3)
P W C29 93.2(3)
P W C30 98.1(3)
C1 W C12 91.0(4)
C1 W C26 76.7(4)
C1 W C27 82.8(4)
C1 W C28 117.8(4)
C1 W C29 133.9(4)
C1 W C30 104.5(4)
C12 W C26 131.7(4)
C12 W C27 97.0(4)
C12 W C28 89.1(4)
C12 W C29 116.1(4)
C12 W C30 148.1(4)
C26 W C27 35.8(3)
C26 W C28 58.7(3)
C26 W C29 57.3(4)
C26 W C30 33.6(4)
C27 W C28 35.8(4)
C27 W C29 58.7(4)
C27 W C30 58.7(4)
C28 W C29 35.3(4)
C28 W C30 59.1(3)
C29 W C30 35.3(4)
W Ru1 Ru3 62.585(23)
W Ru1 Ru4 92.26(3)
W Ru1 P 53.68(6)
W Ru1 C2 112.4(3)
W Ru1 C3 92.3(3)
W Ru1 C4 144.1(3)
Ru3 Ru1 Ru4 60.46(3)
Ru3 Ru1 P 77.11(6)
Ru3 Ru1 C2 54.6(3)
Ru3 Ru1 C3 121.1(3)
Ru3 Ru1 C4 144.5(4)
Ru4 Ru1 P 53.08(6)
Ru4 Ru1 C2 78.0(3)
Ru4 Ru1 C3 175.4(3)
Ru4 Ru1 C4 90.0(4)
P Ru1 C2 124.4(3)
P Ru1 C3 131.0(4)
P Ru1 C4 101.6(4)
C2 Ru1 C3 99.3(5)
C2 Ru1 C4 103.1(5)
C3 Ru1 C4 87.0(5)
W Ru2 Ru3 63.687(24)
W Ru2 Ru4 94.20(3)
W Ru2 P 53.24(6)
W Ru2 C5 100.6(3)
W Ru2 C6 172.0(3)
W Ru2 C12 41.62(24)
W Ru2 C13 75.99(24)
Ru3 Ru2 Ru4 63.36(3)
Ru3 Ru2 P 79.25(6)
Ru3 Ru2 C5 159.1(3)
Ru3 Ru2 C6 109.3(3)
Ru3 Ru2 C12 52.23(24)
Ru3 Ru2 C13 51.91(23)
Ru4 Ru2 P 54.66(6)
Ru4 Ru2 C5 134.9(3)
Ru4 Ru2 C6 85.5(3)
Ru4 Ru2 C12 112.26(24)
Ru4 Ru2 C13 111.95(23)
P Ru2 C5 102.9(3)
P Ru2 C6 131.2(3)
P Ru2 C12 92.66(25)
P Ru2 C13 122.09(25)
C5 Ru2 C6 85.2(4)
C5 Ru2 C12 106.9(4)
C5 Ru2 C13 113.0(4)
C6 Ru2 C12 131.5(4)
C6 Ru2 C13 96.7(4)
C12 Ru2 C13 35.0(3)
W Ru3 Ru1 60.498(22)
W Ru3 Ru2 62.251(24)
W Ru3 Ru4 91.42(3)
W Ru3 C2 100.2(3)
W Ru3 C7 103.4(3)
W Ru3 C8 166.4(3)
W Ru3 C12 40.95(24)
W Ru3 C13 75.10(23)
Ru1 Ru3 Ru2 91.69(3)
Ru1 Ru3 Ru4 61.09(3)
Ru1 Ru3 C2 43.4(3)
Ru1 Ru3 C7 105.2(3)
Ru1 Ru3 C8 122.9(3)
Ru1 Ru3 C12 101.15(24)
Ru1 Ru3 C13 132.97(23)
Ru2 Ru3 Ru4 59.73(3)
Ru2 Ru3 C2 128.0(3)
Ru2 Ru3 C7 148.8(3)
Ru2 Ru3 C8 104.1(3)
Ru2 Ru3 C12 51.86(23)
Ru2 Ru3 C13 51.78(25)
Ru4 Ru3 C2 73.39(25)
Ru4 Ru3 C7 151.4(3)
Ru4 Ru3 C8 80.4(3)
Ru4 Ru3 C12 108.48(23)
Ru4 Ru3 C13 108.4(3)
C2 Ru3 C7 79.9(4)
C2 Ru3 C8 88.0(4)
C2 Ru3 C12 140.2(4)
C2 Ru3 C13 174.9(3)
C7 Ru3 C8 88.7(4)
C7 Ru3 C12 98.5(4)
C7 Ru3 C13 99.1(4)
C8 Ru3 C12 131.8(4)
C8 Ru3 C13 97.0(4)
C12 Ru3 C13 34.8(3)
Ru1 Ru4 Ru2 88.40(3)
Ru1 Ru4 Ru3 58.45(3)
Ru1 Ru4 P 52.36(6)
Ru1 Ru4 C9 149.8(4)
Ru1 Ru4 C10 77.4(3)
Ru1 Ru4 C11 116.1(4)
Ru2 Ru4 Ru3 56.90(3)
Ru2 Ru4 P 54.53(6)
Ru2 Ru4 C9 92.1(3)
Ru2 Ru4 C10 158.4(3)
Ru2 Ru4 C11 112.0(3)
Ru3 Ru4 P 75.60(6)
Ru3 Ru4 C9 97.2(3)
Ru3 Ru4 C10 101.5(3)
Ru3 Ru4 C11 166.0(3)
P Ru4 C9 144.5(3)
P Ru4 C10 123.2(3)
P Ru4 C11 90.9(3)
C9 Ru4 C10 92.2(4)
C9 Ru4 C11 91.6(5)
C10 Ru4 C11 89.1(5)
W P Ru1 74.72(8)
W P Ru2 74.99(7)
W P Ru4 120.03(9)
W P C20 127.3(3)
Ru1 P Ru2 111.93(9)
Ru1 P Ru4 74.56(7)
Ru1 P C20 123.5(3)
Ru2 P Ru4 70.81(7)
Ru2 P C20 123.5(3)
Ru4 P C20 112.6(3)
W C1 O1 167.5(8)
Ru1 C2 Ru3 82.0(4)
Ru1 C2 O2 151.6(9)
Ru3 C2 O2 126.4(8)
Ru1 C3 O3 177.0(9)
Ru1 C4 O4 176.2(11)
Ru2 C5 O5 176.4(9)
Ru2 C6 O6 172.7(9)
Ru3 C7 O7 174.8(9)
Ru3 C8 O8 176.3(9)
Ru4 C9 O9 176.5(10)
Ru4 C10 O10 175.2(9)
Ru4 C11 O11 179.1(11)
W C12 Ru2 90.5(3)
W C12 Ru3 91.7(4)
W C12 C13 158.5(7)
Ru2 C12 Ru3 75.9(3)
Ru2 C12 C13 72.3(6)
Ru3 C12 C13 72.0(6)
Ru2 C13 Ru3 76.3(3)
Ru2 C13 C12 72.8(5)
Ru2 C13 C14 136.0(7)
Ru3 C13 C12 73.1(6)
Ru3 C13 C14 131.7(6)
C12 C13 C14 140.0(9)
C13 C14 C15 119.8(10)
C13 C14 C19 121.9(9)
C15 C14 C19 118.3(10)
C14 C15 C16 120.9(13)
C15 C16 C17 120.3(13)
C16 C17 C18 119.4(10)
C17 C18 C19 120.4(12)
C14 C19 C18 120.7(11)
P C20 C21 120.6(7)
P C20 C25 119.7(8)
C21 C20 C25 119.5(9)
C20 C21 C22 119.2(10)
C21 C22 C23 121.2(12)
C22 C23 C24 119.3(10)
C23 C24 C25 119.5(12)
C20 C25 C24 121.3(11)
W C26 C27 70.2(5)
W C26 C30 74.3(6)
W C26 C31 129.5(7)
C27 C26 C30 110.2(9)
C27 C26 C31 125.0(10)
C30 C26 C31 124.1(9)
W C27 C26 74.0(6)
W C27 C28 72.8(5)
W C27 C32 124.3(7)
C26 C27 C28 107.0(9)
C26 C27 C32 128.3(10)
C28 C27 C32 124.4(9)
W C28 C27 71.4(5)
W C28 C29 74.1(5)
W C28 C33 126.1(7)
C27 C28 C29 107.3(9)
C27 C28 C33 125.6(9)
C29 C28 C33 126.7(10)
W C29 C28 70.6(5)
W C29 C30 72.8(5)
W C29 C34 132.6(8)
C28 C29 C30 108.2(9)
C28 C29 C34 125.3(10)
C30 C29 C34 125.2(9)
W C30 C26 72.1(6)
W C30 C29 71.9(5)
W C30 C35 126.7(8)
C26 C30 C29 107.3(9)
C26 C30 C35 126.4(10)
C29 C30 C35 125.9(10)

loop_
_geom_bond_atom_site_label_1
_geom_bond_atom_site_label_2
_geom_bond_distance
W Ru1 2.9293(8)
W Ru2 2.9498(10)
W Ru3 2.9877(8)
W P 2.447(3)
W C1 1.958(11)
W C12 1.959(9)
W C26 2.365(10)
W C27 2.316(9)
W C28 2.335(9)
W C29 2.381(9)
W C30 2.392(9)
Ru1 Ru3 2.8201(11)
Ru1 Ru4 2.8970(13)
Ru1 P 2.380(3)
Ru1 C2 1.957(10)
Ru1 C3 1.855(11)
Ru1 C4 1.857(11)
Ru2 Ru3 2.6986(11)
Ru2 Ru4 2.7822(11)
Ru2 P 2.3991(25)
Ru2 C5 1.880(10)
Ru2 C6 1.898(10)
Ru2 C12 2.188(9)
Ru2 C13 2.182(9)
Ru3 Ru4 2.8793(11)
Ru3 C2 2.323(10)
Ru3 C7 1.900(10)
Ru3 C8 1.885(11)
Ru3 C12 2.199(9)
Ru3 C13 2.186(9)
Ru4 P 2.403(3)
Ru4 C9 1.948(12)
Ru4 C10 1.890(10)
Ru4 C11 1.877(11)
P C20 1.821(9)
C1 O1 1.165(13)
C2 O2 1.171(12)
C3 O3 1.151(14)
C4 O4 1.149(13)
C5 O5 1.145(12)
C6 O6 1.131(12)
C7 O7 1.146(13)
C8 O8 1.137(13)
C9 O9 1.122(14)
C10 O10 1.145(12)
C11 O11 1.149(13)
C12 C13 1.313(13)
C13 C14 1.477(13)
C14 C15 1.359(16)
C14 C19 1.383(15)
C15 C16 1.380(17)
C16 C17 1.372(24)
C17 C18 1.351(23)
C18 C19 1.378(15)
C20 C21 1.386(15)
C20 C25 1.368(15)
C21 C22 1.364(15)
C22 C23 1.389(20)
C23 C24 1.368(21)
C24 C25 1.376(16)
C26 C27 1.438(14)
C26 C30 1.376(15)
C26 C31 1.488(16)
C27 C28 1.430(15)
C27 C32 1.496(16)
C28 C29 1.430(14)
C28 C33 1.488(15)
C29 C30 1.448(15)
C29 C34 1.492(16)
C30 C35 1.483(15)
